data_1568733
loop_
_publ_author_name
'Gilmer, Jannik'
'Trageser, Timo'
'&#x10c;ai&#x107;, Luis'
'Virovets, Alexander'
'Bolte, Michael'
'Lerner, Hans-Wolfram'
'Fantuzzi, Felipe'
'Wagner, Matthias'

_publ_section_title
;
 Catalyst-free diboration and silaboration of alkenes and alkynes using
 bis(9-heterofluorenyl)s.
;
_journal_issue 17
_journal_name_full 'Chemical science'
_journal_page_first 4589
_journal_page_last 4596
_journal_paper_doi 10.1039/d3sc01395b
_journal_volume 14
_journal_year 2023
_chemical_formula_moiety 'C46 H60 B Cl O Si, 1.5(C4 H10 O)'
_chemical_formula_sum 'C52 H75 B Cl O2.5 Si'
_chemical_formula_weight 814.47
_chemical_properties_physical Air-sensitive,Moisture-sensitive
_space_group_crystal_system monoclinic
_space_group_IT_number 14
_space_group_name_Hall '-P 2ybc'
_space_group_name_H-M_alt 'P 1 21/c 1'
_atom_sites_solution_hydrogens geom
_audit_creation_method SHELXL-2018/3
_audit_update_record
;
2023-03-08 deposited with the CCDC.	2023-03-31 downloaded from the CCDC.
;
_cell_angle_alpha 90
_cell_angle_beta 100.094(4)
_cell_angle_gamma 90
_cell_formula_units_Z 4
_cell_length_a 14.8477(7)
_cell_length_b 14.9915(7)
_cell_length_c 22.6511(12)
_cell_measurement_reflns_used 39295
_cell_measurement_temperature 173(2)
_cell_measurement_theta_max 26.18
_cell_measurement_theta_min 1.95
_cell_volume 4963.9(4)
_computing_cell_refinement 'X-Area (Stoe & Cie, 2001)'
_computing_data_collection 'X-Area (Stoe & Cie, 2001)'
_computing_data_reduction 'X-Area (Stoe & Cie, 2001)'
_computing_molecular_graphics 'XP in SHELXTL-Plus (Sheldrick, 2008)'
_computing_structure_refinement 'SHELXL-2018/3 (Sheldrick, 2018)'
_diffrn_ambient_temperature 173(2)
_diffrn_measured_fraction_theta_full 0.998
_diffrn_measured_fraction_theta_max 0.978
_diffrn_measurement_device_type 'STOE IPDS II two-circle-diffractometer'
_diffrn_measurement_method \w
_diffrn_radiation_type MoK\a
_diffrn_radiation_wavelength 0.71073
_diffrn_reflns_av_R_equivalents 0.0446
_diffrn_reflns_av_unetI/netI 0.0345
_diffrn_reflns_Laue_measured_fraction_full 0.998
_diffrn_reflns_Laue_measured_fraction_max 0.978
_diffrn_reflns_limit_h_max 18
_diffrn_reflns_limit_h_min -17
_diffrn_reflns_limit_k_max 18
_diffrn_reflns_limit_k_min -18
_diffrn_reflns_limit_l_max 27
_diffrn_reflns_limit_l_min -27
_diffrn_reflns_number 30219
_diffrn_reflns_point_group_measured_fraction_full 0.998
_diffrn_reflns_point_group_measured_fraction_max 0.978
_diffrn_reflns_theta_full 25.000
_diffrn_reflns_theta_max 25.724
_diffrn_reflns_theta_min 2.094
_diffrn_source 'Genix 3D I\mS microfocus X-ray source'
_exptl_absorpt_coefficient_mu 0.139
_exptl_absorpt_correction_T_max 1.000
_exptl_absorpt_correction_T_min 0.497
_exptl_absorpt_correction_type multi-scan
_exptl_absorpt_process_details 'X-Area (Stoe & Cie, 2001)'
_exptl_crystal_colour colourless
_exptl_crystal_density_diffrn 1.090
_exptl_crystal_description block
_exptl_crystal_F_000 1772
_exptl_crystal_size_max 0.320
_exptl_crystal_size_mid 0.310
_exptl_crystal_size_min 0.260
_refine_diff_density_max 0.591
_refine_diff_density_min -0.438
_refine_diff_density_rms 0.058
_refine_ls_extinction_method none
_refine_ls_goodness_of_fit_ref 1.163
_refine_ls_hydrogen_treatment constr
_refine_ls_matrix_type full
_refine_ls_number_parameters 576
_refine_ls_number_reflns 9272
_refine_ls_number_restraints 70
_refine_ls_restrained_S_all 1.174
_refine_ls_R_factor_all 0.0935
_refine_ls_R_factor_gt 0.0710
_refine_ls_shift/su_max 0.001
_refine_ls_shift/su_mean 0.000
_refine_ls_structure_factor_coef Fsqd
_refine_ls_weighting_details 'w=1/[\s^2^(Fo^2^)+(0.0694P)^2^+5.0918P] where P=(Fo^2^+2Fc^2^)/3'
_refine_ls_weighting_scheme calc
_refine_ls_wR_factor_gt 0.1709
_refine_ls_wR_factor_ref 0.1906
_reflns_Friedel_coverage 0.000
_reflns_number_gt 7369
_reflns_number_total 9272
_reflns_threshold_expression 'I > 2\s(I)'
_cod_data_source_file d3sc01395b3.cif
_cod_data_source_block wa3030
_cod_depositor_comments 'Adding full bibliography for 1568727--1568737.cif.'
_cod_original_sg_symbol_H-M 'P 21/c'
_cod_original_formula_sum 'C52 H75 B Cl O2.50 Si'
_cod_database_code 1568733
_shelx_shelxl_version_number 2018/3
_shelx_space_group_comment
; 
The symmetry employed for this shelxl refinement is uniquely defined 
by the following loop, which should always be used as a source of 
symmetry information in preference to the above space-group names. 
They are only intended as comments. 
;
_shelx_estimated_absorpt_t_min 0.957
_shelx_estimated_absorpt_t_max 0.965

loop_
_space_group_symop_operation_xyz
'x, y, z'
'-x, y+1/2, -z+1/2'
'-x, -y, -z'
'x, -y-1/2, z-1/2'

loop_
_atom_site_label
_atom_site_type_symbol
_atom_site_fract_x
_atom_site_fract_y
_atom_site_fract_z
_atom_site_U_iso_or_equiv
_atom_site_adp_type
_atom_site_occupancy
_atom_site_site_symmetry_order
_atom_site_calc_flag
_atom_site_refinement_flags_posn
_atom_site_refinement_flags_adp
_atom_site_refinement_flags_occupancy
_atom_site_disorder_assembly
_atom_site_disorder_group
Si1 Si 0.60158(5) 0.65195(5) 0.59534(3) 0.03108(19) Uani 1 1 d . . . . .
Cl1 Cl 0.61542(6) 0.53570(5) 0.54788(4) 0.0504(2) Uani 1 1 d . . . . .
C1 C 0.56053(19) 0.70319(18) 0.70790(12) 0.0354(6) Uani 1 1 d . . . . .
H1A H 0.504723 0.733967 0.687423 0.042 Uiso 1 1 calc R U . . .
H1B H 0.612326 0.745437 0.710511 0.042 Uiso 1 1 calc R U . . .
B1 B 0.5473(2) 0.6758(2) 0.77430(14) 0.0348(7) Uani 1 1 d . . . . .
C2 C 0.57915(19) 0.62150(18) 0.67052(12) 0.0369(6) Uani 1 1 d . . . . .
H2A H 0.525655 0.581079 0.665963 0.044 Uiso 1 1 calc R U . . .
H2B H 0.632597 0.588634 0.692390 0.044 Uiso 1 1 calc R U . . .
C11 C 0.46989(18) 0.60275(18) 0.78195(12) 0.0344(6) Uani 1 1 d . . . . .
C12 C 0.50619(18) 0.54030(18) 0.82609(11) 0.0327(6) Uani 1 1 d . . . . .
C13 C 0.4513(2) 0.47297(19) 0.84318(12) 0.0384(6) Uani 1 1 d . . . . .
H13 H 0.475711 0.431340 0.873403 0.046 Uiso 1 1 calc R U . . .
C14 C 0.3604(2) 0.4677(2) 0.81530(13) 0.0409(7) Uani 1 1 d . . . . .
H14 H 0.322587 0.422842 0.827717 0.049 Uiso 1 1 calc R U . . .
C15 C 0.32263(19) 0.52625(19) 0.76964(13) 0.0381(6) Uani 1 1 d . . . . .
C16 C 0.37921(19) 0.59346(19) 0.75378(13) 0.0382(6) Uani 1 1 d . . . . .
H16 H 0.355023 0.634035 0.722815 0.046 Uiso 1 1 calc R U . . .
C17 C 0.2219(2) 0.5178(2) 0.73995(15) 0.0464(7) Uani 1 1 d . . . . .
C18 C 0.1967(3) 0.4216(3) 0.7236(2) 0.0842(14) Uani 1 1 d . . . . .
H18A H 0.236069 0.399043 0.696398 0.126 Uiso 1 1 calc R U . . .
H18B H 0.205299 0.385176 0.760042 0.126 Uiso 1 1 calc R U . . .
H18C H 0.132633 0.418598 0.703703 0.126 Uiso 1 1 calc R U . . .
C19 C 0.1620(3) 0.5536(4) 0.7817(2) 0.0926(16) Uani 1 1 d . . . . .
H19A H 0.178823 0.615588 0.791982 0.139 Uiso 1 1 calc R U . . .
H19B H 0.097822 0.550911 0.762019 0.139 Uiso 1 1 calc R U . . .
H19C H 0.170489 0.517488 0.818359 0.139 Uiso 1 1 calc R U . . .
C20 C 0.2005(3) 0.5717(4) 0.6816(2) 0.106(2) Uani 1 1 d . . . . .
H20A H 0.238419 0.550067 0.653294 0.159 Uiso 1 1 calc R U . . .
H20B H 0.135730 0.564629 0.664013 0.159 Uiso 1 1 calc R U . . .
H20C H 0.213670 0.634897 0.690255 0.159 Uiso 1 1 calc R U . . .
C21 C 0.63290(18) 0.63500(18) 0.82033(12) 0.0346(6) Uani 1 1 d . . . . .
C22 C 0.60387(18) 0.55877(18) 0.84891(11) 0.0330(6) Uani 1 1 d . . . . .
C23 C 0.6647(2) 0.5120(2) 0.89116(12) 0.0399(6) Uani 1 1 d . . . . .
H23 H 0.644680 0.461209 0.910329 0.048 Uiso 1 1 calc R U . . .
C24 C 0.7551(2) 0.5400(2) 0.90532(13) 0.0442(7) Uani 1 1 d . . . . .
H24 H 0.796392 0.507443 0.934249 0.053 Uiso 1 1 calc R U . . .
C25 C 0.78701(19) 0.6143(2) 0.87835(13) 0.0428(7) Uani 1 1 d . . . . .
C26 C 0.72376(18) 0.6604(2) 0.83551(12) 0.0383(6) Uani 1 1 d . . . . .
H26 H 0.744182 0.710901 0.816243 0.046 Uiso 1 1 calc R U . . .
C27 C 0.8859(2) 0.6480(3) 0.89420(16) 0.0593(10) Uani 1 1 d . . . . .
C28 C 0.8858(3) 0.7435(3) 0.9179(2) 0.0911(16) Uani 1 1 d . . . . .
H28A H 0.849001 0.781475 0.887691 0.137 Uiso 1 1 calc R U . . .
H28B H 0.859686 0.744151 0.954751 0.137 Uiso 1 1 calc R U . . .
H28C H 0.948701 0.766028 0.926481 0.137 Uiso 1 1 calc R U . . .
C29 C 0.9437(2) 0.5917(3) 0.94255(18) 0.0731(12) Uani 1 1 d . . . . .
H29A H 0.945068 0.529940 0.928628 0.110 Uiso 1 1 calc R U . . .
H29B H 1.006149 0.615469 0.950925 0.110 Uiso 1 1 calc R U . . .
H29C H 0.917134 0.593592 0.979195 0.110 Uiso 1 1 calc R U . . .
C30 C 0.9293(3) 0.6438(5) 0.8372(2) 0.106(2) Uani 1 1 d . . . . .
H30A H 0.892998 0.679679 0.805539 0.159 Uiso 1 1 calc R U . . .
H30B H 0.991836 0.667256 0.846143 0.159 Uiso 1 1 calc R U . . .
H30C H 0.930757 0.581727 0.823844 0.159 Uiso 1 1 calc R U . . .
C31 C 0.51827(17) 0.72870(17) 0.55018(11) 0.0306(5) Uani 1 1 d . . . . .
C32 C 0.56598(17) 0.80431(17) 0.53467(11) 0.0298(5) Uani 1 1 d . . . . .
C33 C 0.51837(18) 0.87101(18) 0.49955(12) 0.0335(6) Uani 1 1 d . . . . .
H33 H 0.549970 0.921758 0.488517 0.040 Uiso 1 1 calc R U . . .
C34 C 0.42477(18) 0.86328(19) 0.48071(12) 0.0357(6) Uani 1 1 d . . . . .
H34 H 0.393213 0.909195 0.456576 0.043 Uiso 1 1 calc R U . . .
C35 C 0.37534(18) 0.79026(19) 0.49602(12) 0.0353(6) Uani 1 1 d . . . . .
C36 C 0.42439(18) 0.72329(18) 0.53088(12) 0.0346(6) Uani 1 1 d . . . . .
H36 H 0.392453 0.672601 0.541658 0.042 Uiso 1 1 calc R U . . .
C37 C 0.27151(19) 0.7812(2) 0.47483(14) 0.0443(7) Uani 1 1 d . . . . .
C38 C 0.2254(3) 0.7697(3) 0.5302(2) 0.0618(13) Uani 0.852(6) 1 d . . P A 1
H38A H 0.238068 0.822105 0.556196 0.093 Uiso 0.852(6) 1 calc R U P A 1
H38B H 0.159170 0.763449 0.517265 0.093 Uiso 0.852(6) 1 calc R U P A 1
H38C H 0.249592 0.716236 0.552352 0.093 Uiso 0.852(6) 1 calc R U P A 1
C39 C 0.2531(3) 0.7013(4) 0.4339(2) 0.0692(16) Uani 0.852(6) 1 d . . P A 1
H39A H 0.279698 0.647930 0.455055 0.104 Uiso 0.852(6) 1 calc R U P A 1
H39B H 0.186917 0.693242 0.421876 0.104 Uiso 0.852(6) 1 calc R U P A 1
H39C H 0.280713 0.710960 0.398154 0.104 Uiso 0.852(6) 1 calc R U P A 1
C40 C 0.2305(3) 0.8662(3) 0.4428(3) 0.0643(14) Uani 0.852(6) 1 d . . P A 1
H40A H 0.243144 0.917210 0.470043 0.097 Uiso 0.852(6) 1 calc R U P A 1
H40B H 0.258030 0.876596 0.407125 0.097 Uiso 0.852(6) 1 calc R U P A 1
H40C H 0.164234 0.858879 0.430847 0.097 Uiso 0.852(6) 1 calc R U P A 1
C38' C 0.2217(19) 0.854(2) 0.4909(17) 0.077(9) Uani 0.148(6) 1 d . U P A 2
H38D H 0.156365 0.844463 0.476234 0.115 Uiso 0.148(6) 1 calc R U P A 2
H38E H 0.232547 0.860013 0.534671 0.115 Uiso 0.148(6) 1 calc R U P A 2
H38F H 0.241522 0.908637 0.473074 0.115 Uiso 0.148(6) 1 calc R U P A 2
C39' C 0.2301(16) 0.6867(19) 0.4997(13) 0.066(8) Uani 0.148(6) 1 d . U P A 2
H39D H 0.264722 0.635631 0.488502 0.099 Uiso 0.148(6) 1 calc R U P A 2
H39E H 0.235920 0.689223 0.543400 0.099 Uiso 0.148(6) 1 calc R U P A 2
H39F H 0.165469 0.680171 0.481561 0.099 Uiso 0.148(6) 1 calc R U P A 2
C40' C 0.2562(15) 0.7585(19) 0.4021(10) 0.055(6) Uani 0.148(6) 1 d . U P A 2
H40D H 0.293641 0.706844 0.395381 0.082 Uiso 0.148(6) 1 calc R U P A 2
H40E H 0.191562 0.744991 0.387456 0.082 Uiso 0.148(6) 1 calc R U P A 2
H40F H 0.274392 0.810141 0.380389 0.082 Uiso 0.148(6) 1 calc R U P A 2
C41 C 0.69881(18) 0.72865(17) 0.59200(12) 0.0317(6) Uani 1 1 d . . . . .
C42 C 0.66561(17) 0.80482(17) 0.55865(11) 0.0311(5) Uani 1 1 d . . . . .
C43 C 0.72611(19) 0.87323(19) 0.55163(13) 0.0381(6) Uani 1 1 d . . . . .
H43 H 0.704718 0.924805 0.529095 0.046 Uiso 1 1 calc R U . . .
C44 C 0.8176(2) 0.8662(2) 0.57751(14) 0.0432(7) Uani 1 1 d . . . . .
H44 H 0.857601 0.914272 0.573058 0.052 Uiso 1 1 calc R U . . .
C45 C 0.85328(19) 0.7911(2) 0.60986(13) 0.0391(6) Uani 1 1 d . . . . .
C46 C 0.79159(18) 0.72295(19) 0.61672(12) 0.0370(6) Uani 1 1 d . . . . .
H46 H 0.813520 0.671200 0.638882 0.044 Uiso 1 1 calc R U . . .
C47 C 0.95520(19) 0.7824(2) 0.63616(14) 0.0456(7) Uani 1 1 d D . . . .
C48 C 0.9688(3) 0.7502(4) 0.70050(18) 0.0584(13) Uani 0.826(7) 1 d D . P B 1
H48A H 0.941544 0.793166 0.724835 0.088 Uiso 0.826(7) 1 calc R U P B 1
H48B H 0.939177 0.692005 0.702057 0.088 Uiso 0.826(7) 1 calc R U P B 1
H48C H 1.034334 0.744563 0.716233 0.088 Uiso 0.826(7) 1 calc R U P B 1
C49 C 0.9972(3) 0.7162(4) 0.5973(2) 0.0696(16) Uani 0.826(7) 1 d D . P B 1
H49A H 0.987904 0.737934 0.555818 0.104 Uiso 0.826(7) 1 calc R U P B 1
H49B H 1.062882 0.710488 0.612602 0.104 Uiso 0.826(7) 1 calc R U P B 1
H49C H 0.967726 0.657929 0.598425 0.104 Uiso 0.826(7) 1 calc R U P B 1
C50 C 1.0064(3) 0.8720(3) 0.6345(3) 0.0774(19) Uani 0.826(7) 1 d D . P B 1
H50A H 0.998264 0.893766 0.593149 0.116 Uiso 0.826(7) 1 calc R U P B 1
H50B H 0.981608 0.915854 0.659517 0.116 Uiso 0.826(7) 1 calc R U P B 1
H50C H 1.071666 0.863158 0.649928 0.116 Uiso 0.826(7) 1 calc R U P B 1
C48' C 0.9803(13) 0.8538(13) 0.6824(9) 0.064(7) Uani 0.174(7) 1 d D U P B 2
H48D H 0.940539 0.849476 0.712599 0.097 Uiso 0.174(7) 1 calc R U P B 2
H48E H 1.044191 0.846275 0.701865 0.097 Uiso 0.174(7) 1 calc R U P B 2
H48F H 0.972519 0.912495 0.663112 0.097 Uiso 0.174(7) 1 calc R U P B 2
C49' C 0.9747(13) 0.6893(11) 0.6686(10) 0.065(7) Uani 0.174(7) 1 d D U P B 2
H49D H 0.958923 0.641107 0.639381 0.098 Uiso 0.174(7) 1 calc R U P B 2
H49E H 1.039714 0.685165 0.686384 0.098 Uiso 0.174(7) 1 calc R U P B 2
H49F H 0.937671 0.683762 0.700237 0.098 Uiso 0.174(7) 1 calc R U P B 2
C50' C 1.0136(12) 0.7843(15) 0.5875(7) 0.052(5) Uani 0.174(7) 1 d D U P B 2
H50D H 0.994326 0.736347 0.558647 0.078 Uiso 0.174(7) 1 calc R U P B 2
H50E H 1.006322 0.841947 0.566881 0.078 Uiso 0.174(7) 1 calc R U P B 2
H50F H 1.077994 0.775727 0.605634 0.078 Uiso 0.174(7) 1 calc R U P B 2
O51 O 0.51451(13) 0.76816(13) 0.80426(8) 0.0385(5) Uani 1 1 d . . . . .
C52 C 0.4849(3) 0.7605(2) 0.86288(15) 0.0556(9) Uani 1 1 d . . . . .
H52A H 0.419186 0.745120 0.857795 0.067 Uiso 1 1 calc R U . . .
H52B H 0.520830 0.714397 0.888006 0.067 Uiso 1 1 calc R U . . .
C53 C 0.5022(4) 0.8494(3) 0.8899(2) 0.0910(16) Uani 1 1 d . . . . .
H53A H 0.447136 0.887414 0.879955 0.109 Uiso 1 1 calc R U . . .
H53B H 0.518808 0.844657 0.934057 0.109 Uiso 1 1 calc R U . . .
C54 C 0.5762(4) 0.8862(3) 0.8653(2) 0.0882(15) Uani 1 1 d . . . . .
H54A H 0.635392 0.869814 0.890318 0.106 Uiso 1 1 calc R U . . .
H54B H 0.571504 0.952027 0.863559 0.106 Uiso 1 1 calc R U . . .
C55 C 0.5696(2) 0.8485(2) 0.80373(15) 0.0513(8) Uani 1 1 d . . . . .
H55A H 0.539572 0.891287 0.773190 0.062 Uiso 1 1 calc R U . . .
H55B H 0.631041 0.833897 0.795149 0.062 Uiso 1 1 calc R U . . .
C61 C 0.0826(4) 0.9494(5) 0.8235(3) 0.1121(19) Uani 1 1 d . . . . .
H61A H 0.066120 0.997892 0.848595 0.168 Uiso 1 1 calc R U . . .
H61B H 0.036472 0.944731 0.786986 0.168 Uiso 1 1 calc R U . . .
H61C H 0.085385 0.893084 0.845772 0.168 Uiso 1 1 calc R U . . .
C62 C 0.1717(3) 0.9678(3) 0.8075(2) 0.0857(13) Uani 1 1 d . . . . .
H62A H 0.169444 1.024926 0.785318 0.103 Uiso 1 1 calc R U . . .
H62B H 0.218482 0.973147 0.844255 0.103 Uiso 1 1 calc R U . . .
O63 O 0.19524(19) 0.89785(19) 0.77139(13) 0.0737(8) Uani 1 1 d . . . . .
C64 C 0.2760(3) 0.9133(3) 0.7493(2) 0.0793(12) Uani 1 1 d . . . . .
H64A H 0.326729 0.923936 0.783238 0.095 Uiso 1 1 calc R U . . .
H64B H 0.268830 0.967396 0.723850 0.095 Uiso 1 1 calc R U . . .
C65 C 0.2986(4) 0.8363(3) 0.7138(3) 0.0928(15) Uani 1 1 d . . . . .
H65A H 0.355374 0.848513 0.698755 0.139 Uiso 1 1 calc R U . . .
H65B H 0.306613 0.782908 0.739154 0.139 Uiso 1 1 calc R U . . .
H65C H 0.248789 0.826311 0.679843 0.139 Uiso 1 1 calc R U . . .
O71 O 1.000000 1.000000 1.000000 0.294(13) Uani 1 2 d DS . P . .
C72 C 0.9098(6) 1.0031(12) 0.9906(7) 0.265(11) Uani 1 1 d D . . . .
H72A H 0.899725 1.046358 0.957112 0.318 Uiso 1 1 calc R U . . .
H72B H 0.901281 1.038881 1.025968 0.318 Uiso 1 1 calc R U . . .
C73 C 0.8240(10) 0.9592(11) 0.9795(8) 0.328(13) Uani 1 1 d D . . . .
H73A H 0.774809 1.003449 0.976417 0.493 Uiso 1 1 calc R U . . .
H73B H 0.818078 0.925688 0.941851 0.493 Uiso 1 1 calc R U . . .
H73C H 0.819674 0.918018 1.012496 0.493 Uiso 1 1 calc R U . . .

loop_
_atom_site_aniso_label
_atom_site_aniso_U_11
_atom_site_aniso_U_22
_atom_site_aniso_U_33
_atom_site_aniso_U_23
_atom_site_aniso_U_13
_atom_site_aniso_U_12
Si1 0.0336(4) 0.0276(4) 0.0318(4) 0.0026(3) 0.0052(3) -0.0008(3)
Cl1 0.0620(5) 0.0345(4) 0.0538(5) -0.0091(3) 0.0080(4) 0.0022(3)
C1 0.0383(14) 0.0338(14) 0.0345(14) 0.0075(11) 0.0074(11) 0.0013(11)
B1 0.0360(16) 0.0360(16) 0.0334(16) 0.0057(13) 0.0090(13) 0.0011(13)
C2 0.0414(15) 0.0317(14) 0.0380(15) 0.0075(11) 0.0080(12) -0.0006(12)
C11 0.0374(14) 0.0358(14) 0.0312(13) 0.0038(11) 0.0093(11) 0.0020(11)
C12 0.0373(14) 0.0329(14) 0.0289(13) 0.0037(11) 0.0088(11) 0.0006(11)
C13 0.0492(16) 0.0339(14) 0.0335(14) 0.0069(11) 0.0109(12) -0.0007(12)
C14 0.0464(16) 0.0381(15) 0.0412(16) 0.0020(12) 0.0163(13) -0.0070(13)
C15 0.0363(14) 0.0381(15) 0.0407(15) -0.0027(12) 0.0094(12) -0.0018(12)
C16 0.0368(14) 0.0396(15) 0.0383(15) 0.0073(12) 0.0071(12) 0.0001(12)
C17 0.0363(15) 0.0482(18) 0.0541(19) 0.0002(14) 0.0062(13) -0.0045(13)
C18 0.050(2) 0.061(2) 0.133(4) -0.024(3) -0.007(2) -0.0097(18)
C19 0.041(2) 0.131(4) 0.104(4) -0.050(3) 0.008(2) 0.010(2)
C20 0.062(3) 0.148(5) 0.093(3) 0.047(3) -0.028(2) -0.035(3)
C21 0.0366(14) 0.0376(15) 0.0306(13) 0.0040(11) 0.0084(11) 0.0008(11)
C22 0.0366(14) 0.0362(14) 0.0270(13) 0.0024(11) 0.0078(11) 0.0028(11)
C23 0.0444(16) 0.0410(16) 0.0339(14) 0.0080(12) 0.0060(12) 0.0054(13)
C24 0.0412(16) 0.0525(18) 0.0377(15) 0.0087(14) 0.0037(12) 0.0083(14)
C25 0.0354(15) 0.0584(19) 0.0346(15) 0.0017(13) 0.0064(12) 0.0029(13)
C26 0.0361(14) 0.0462(16) 0.0332(14) 0.0042(12) 0.0081(11) -0.0021(12)
C27 0.0367(16) 0.091(3) 0.0487(19) 0.0180(19) 0.0031(14) -0.0014(17)
C28 0.072(3) 0.086(3) 0.099(4) 0.016(3) -0.030(3) -0.028(2)
C29 0.0404(19) 0.112(4) 0.063(2) 0.018(2) -0.0014(16) 0.006(2)
C30 0.0374(19) 0.216(7) 0.066(3) 0.044(3) 0.0122(18) -0.004(3)
C31 0.0339(13) 0.0304(13) 0.0277(13) -0.0013(10) 0.0061(10) -0.0007(11)
C32 0.0332(13) 0.0331(13) 0.0240(12) -0.0016(10) 0.0073(10) 0.0000(10)
C33 0.0385(14) 0.0306(13) 0.0316(13) 0.0027(11) 0.0071(11) 0.0003(11)
C34 0.0387(15) 0.0367(15) 0.0308(14) 0.0032(11) 0.0037(11) 0.0072(11)
C35 0.0336(14) 0.0413(15) 0.0307(14) -0.0032(11) 0.0047(11) 0.0016(12)
C36 0.0350(14) 0.0363(14) 0.0331(14) 0.0000(11) 0.0073(11) -0.0040(11)
C37 0.0326(15) 0.0496(18) 0.0495(18) 0.0010(14) 0.0042(12) 0.0018(13)
C38 0.041(2) 0.077(3) 0.070(3) 0.004(2) 0.0151(19) -0.005(2)
C39 0.043(2) 0.076(3) 0.083(4) -0.029(3) -0.006(2) -0.005(2)
C40 0.0305(19) 0.067(3) 0.090(4) 0.022(3) -0.004(2) 0.0030(18)
C38' 0.057(12) 0.073(14) 0.096(15) -0.004(12) 0.003(11) 0.005(11)
C39' 0.038(10) 0.080(14) 0.077(13) 0.010(11) 0.004(9) -0.001(10)
C40' 0.042(10) 0.067(12) 0.047(11) 0.004(10) -0.015(8) -0.017(9)
C41 0.0334(13) 0.0318(13) 0.0302(13) -0.0007(10) 0.0062(10) -0.0002(11)
C42 0.0344(13) 0.0322(13) 0.0269(13) -0.0017(10) 0.0064(10) 0.0000(11)
C43 0.0355(14) 0.0391(15) 0.0395(15) 0.0091(12) 0.0059(12) -0.0013(12)
C44 0.0386(15) 0.0431(16) 0.0483(17) 0.0071(13) 0.0092(13) -0.0073(13)
C45 0.0342(14) 0.0470(16) 0.0363(15) 0.0009(13) 0.0069(11) -0.0006(12)
C46 0.0349(14) 0.0388(15) 0.0371(15) 0.0053(12) 0.0057(11) 0.0046(12)
C47 0.0315(14) 0.0527(18) 0.0517(18) 0.0078(15) 0.0047(13) -0.0022(13)
C48 0.039(2) 0.088(4) 0.045(2) 0.012(2) -0.0005(17) 0.000(2)
C49 0.036(2) 0.106(5) 0.067(3) 0.001(3) 0.009(2) 0.019(3)
C50 0.039(2) 0.076(3) 0.106(5) 0.031(3) -0.016(2) -0.017(2)
C48' 0.038(9) 0.079(12) 0.074(12) -0.022(10) 0.004(8) 0.009(9)
C49' 0.035(9) 0.086(13) 0.072(12) 0.010(10) 0.004(8) -0.001(9)
C50' 0.042(9) 0.060(11) 0.054(10) -0.003(8) 0.009(7) -0.005(8)
O51 0.0449(11) 0.0378(11) 0.0355(10) 0.0065(8) 0.0144(8) 0.0004(9)
C52 0.080(2) 0.053(2) 0.0423(18) 0.0056(15) 0.0319(17) 0.0050(17)
C53 0.156(5) 0.068(3) 0.059(2) -0.015(2) 0.046(3) -0.029(3)
C54 0.114(4) 0.081(3) 0.080(3) -0.034(2) 0.044(3) -0.037(3)
C55 0.061(2) 0.0390(17) 0.057(2) -0.0003(14) 0.0177(16) -0.0097(15)
C61 0.080(3) 0.145(5) 0.107(4) 0.000(4) 0.006(3) 0.023(3)
C62 0.097(3) 0.073(3) 0.081(3) -0.005(2) -0.002(3) 0.016(3)
O63 0.0647(17) 0.0647(17) 0.087(2) -0.0018(15) -0.0008(14) -0.0053(13)
C64 0.073(3) 0.060(2) 0.102(3) 0.005(2) 0.007(2) -0.009(2)
C65 0.093(3) 0.065(3) 0.121(4) 0.002(3) 0.020(3) 0.014(2)
O71 0.34(2) 0.299(17) 0.274(18) 0.103(13) 0.139(17) 0.26(2)
C72 0.42(4) 0.209(16) 0.151(10) 0.044(10) 0.006(19) 0.00(2)
C73 0.35(3) 0.38(3) 0.30(2) 0.06(2) 0.17(2) 0.17(2)

loop_
_atom_type_symbol
_atom_type_description
_atom_type_scat_dispersion_real
_atom_type_scat_dispersion_imag
_atom_type_scat_source
C C 0.0033 0.0016 'International Tables Vol C Tables 4.2.6.8 and 6.1.1.4'
H H 0.0000 0.0000 'International Tables Vol C Tables 4.2.6.8 and 6.1.1.4'
B B 0.0013 0.0007 'International Tables Vol C Tables 4.2.6.8 and 6.1.1.4'
Cl Cl 0.1484 0.1585 'International Tables Vol C Tables 4.2.6.8 and 6.1.1.4'
O O 0.0106 0.0060 'International Tables Vol C Tables 4.2.6.8 and 6.1.1.4'
Si Si 0.0817 0.0704 'International Tables Vol C Tables 4.2.6.8 and 6.1.1.4'

loop_
_geom_angle_atom_site_label_1
_geom_angle_atom_site_label_2
_geom_angle_atom_site_label_3
_geom_angle
_geom_angle_site_symmetry_1
_geom_angle_site_symmetry_3
_geom_angle_publ_flag
C2 Si1 C41 117.19(13) . . ?
C2 Si1 C31 116.73(12) . . ?
C41 Si1 C31 92.37(12) . . ?
C2 Si1 Cl1 108.65(10) . . ?
C41 Si1 Cl1 110.51(9) . . ?
C31 Si1 Cl1 110.56(9) . . ?
C2 C1 B1 112.0(2) . . ?
C2 C1 H1A 109.2 . . ?
B1 C1 H1A 109.2 . . ?
C2 C1 H1B 109.2 . . ?
B1 C1 H1B 109.2 . . ?
H1A C1 H1B 107.9 . . ?
C1 B1 C21 119.4(2) . . ?
C1 B1 C11 118.6(2) . . ?
C21 B1 C11 99.6(2) . . ?
C1 B1 O51 105.3(2) . . ?
C21 B1 O51 107.9(2) . . ?
C11 B1 O51 104.9(2) . . ?
C1 C2 Si1 112.86(18) . . ?
C1 C2 H2A 109.0 . . ?
Si1 C2 H2A 109.0 . . ?
C1 C2 H2B 109.0 . . ?
Si1 C2 H2B 109.0 . . ?
H2A C2 H2B 107.8 . . ?
C16 C11 C12 118.6(2) . . ?
C16 C11 B1 131.8(2) . . ?
C12 C11 B1 109.6(2) . . ?
C13 C12 C11 120.6(3) . . ?
C13 C12 C22 128.6(2) . . ?
C11 C12 C22 110.7(2) . . ?
C14 C13 C12 118.9(3) . . ?
C14 C13 H13 120.5 . . ?
C12 C13 H13 120.5 . . ?
C13 C14 C15 122.2(3) . . ?
C13 C14 H14 118.9 . . ?
C15 C14 H14 118.9 . . ?
C14 C15 C16 117.5(3) . . ?
C14 C15 C17 120.4(3) . . ?
C16 C15 C17 122.0(3) . . ?
C11 C16 C15 122.0(3) . . ?
C11 C16 H16 119.0 . . ?
C15 C16 H16 119.0 . . ?
C19 C17 C18 110.2(3) . . ?
C19 C17 C15 109.4(3) . . ?
C18 C17 C15 111.4(3) . . ?
C19 C17 C20 107.3(4) . . ?
C18 C17 C20 106.6(4) . . ?
C15 C17 C20 111.9(3) . . ?
C17 C18 H18A 109.5 . . ?
C17 C18 H18B 109.5 . . ?
H18A C18 H18B 109.5 . . ?
C17 C18 H18C 109.5 . . ?
H18A C18 H18C 109.5 . . ?
H18B C18 H18C 109.5 . . ?
C17 C19 H19A 109.5 . . ?
C17 C19 H19B 109.5 . . ?
H19A C19 H19B 109.5 . . ?
C17 C19 H19C 109.5 . . ?
H19A C19 H19C 109.5 . . ?
H19B C19 H19C 109.5 . . ?
C17 C20 H20A 109.5 . . ?
C17 C20 H20B 109.5 . . ?
H20A C20 H20B 109.5 . . ?
C17 C20 H20C 109.5 . . ?
H20A C20 H20C 109.5 . . ?
H20B C20 H20C 109.5 . . ?
C26 C21 C22 118.0(2) . . ?
C26 C21 B1 132.6(3) . . ?
C22 C21 B1 109.4(2) . . ?
C23 C22 C21 120.6(3) . . ?
C23 C22 C12 128.9(3) . . ?
C21 C22 C12 110.5(2) . . ?
C22 C23 C24 119.6(3) . . ?
C22 C23 H23 120.2 . . ?
C24 C23 H23 120.2 . . ?
C23 C24 C25 122.0(3) . . ?
C23 C24 H24 119.0 . . ?
C25 C24 H24 119.0 . . ?
C24 C25 C26 117.2(3) . . ?
C24 C25 C27 123.1(3) . . ?
C26 C25 C27 119.7(3) . . ?
C21 C26 C25 122.6(3) . . ?
C21 C26 H26 118.7 . . ?
C25 C26 H26 118.7 . . ?
C29 C27 C28 107.5(3) . . ?
C29 C27 C25 112.4(3) . . ?
C28 C27 C25 109.4(3) . . ?
C29 C27 C30 108.2(3) . . ?
C28 C27 C30 111.0(4) . . ?
C25 C27 C30 108.3(3) . . ?
C27 C28 H28A 109.5 . . ?
C27 C28 H28B 109.5 . . ?
H28A C28 H28B 109.5 . . ?
C27 C28 H28C 109.5 . . ?
H28A C28 H28C 109.5 . . ?
H28B C28 H28C 109.5 . . ?
C27 C29 H29A 109.5 . . ?
C27 C29 H29B 109.5 . . ?
H29A C29 H29B 109.5 . . ?
C27 C29 H29C 109.5 . . ?
H29A C29 H29C 109.5 . . ?
H29B C29 H29C 109.5 . . ?
C27 C30 H30A 109.5 . . ?
C27 C30 H30B 109.5 . . ?
H30A C30 H30B 109.5 . . ?
C27 C30 H30C 109.5 . . ?
H30A C30 H30C 109.5 . . ?
H30B C30 H30C 109.5 . . ?
C36 C31 C32 119.2(2) . . ?
C36 C31 Si1 132.2(2) . . ?
C32 C31 Si1 108.61(18) . . ?
C33 C32 C31 119.5(2) . . ?
C33 C32 C42 125.4(2) . . ?
C31 C32 C42 115.1(2) . . ?
C34 C33 C32 119.9(2) . . ?
C34 C33 H33 120.1 . . ?
C32 C33 H33 120.1 . . ?
C33 C34 C35 122.2(2) . . ?
C33 C34 H34 118.9 . . ?
C35 C34 H34 118.9 . . ?
C34 C35 C36 117.3(2) . . ?
C34 C35 C37 122.2(2) . . ?
C36 C35 C37 120.5(3) . . ?
C31 C36 C35 122.0(3) . . ?
C31 C36 H36 119.0 . . ?
C35 C36 H36 119.0 . . ?
C39 C37 C40 110.7(3) . . ?
C38' C37 C35 113.3(12) . . ?
C39 C37 C35 109.0(3) . . ?
C40 C37 C35 111.5(3) . . ?
C39 C37 C38 110.6(3) . . ?
C40 C37 C38 106.3(3) . . ?
C35 C37 C38 108.7(3) . . ?
C38' C37 C40' 115.6(17) . . ?
C35 C37 C40' 106.5(8) . . ?
C38' C37 C39' 109.2(17) . . ?
C35 C37 C39' 112.0(8) . . ?
C40' C37 C39' 99.5(14) . . ?
C37 C38 H38A 109.5 . . ?
C37 C38 H38B 109.5 . . ?
H38A C38 H38B 109.5 . . ?
C37 C38 H38C 109.5 . . ?
H38A C38 H38C 109.5 . . ?
H38B C38 H38C 109.5 . . ?
C37 C39 H39A 109.5 . . ?
C37 C39 H39B 109.5 . . ?
H39A C39 H39B 109.5 . . ?
C37 C39 H39C 109.5 . . ?
H39A C39 H39C 109.5 . . ?
H39B C39 H39C 109.5 . . ?
C37 C40 H40A 109.5 . . ?
C37 C40 H40B 109.5 . . ?
H40A C40 H40B 109.5 . . ?
C37 C40 H40C 109.5 . . ?
H40A C40 H40C 109.5 . . ?
H40B C40 H40C 109.5 . . ?
C37 C38' H38D 109.5 . . ?
C37 C38' H38E 109.5 . . ?
H38D C38' H38E 109.5 . . ?
C37 C38' H38F 109.5 . . ?
H38D C38' H38F 109.5 . . ?
H38E C38' H38F 109.5 . . ?
C37 C39' H39D 109.5 . . ?
C37 C39' H39E 109.5 . . ?
H39D C39' H39E 109.5 . . ?
C37 C39' H39F 109.5 . . ?
H39D C39' H39F 109.5 . . ?
H39E C39' H39F 109.5 . . ?
C37 C40' H40D 109.5 . . ?
C37 C40' H40E 109.5 . . ?
H40D C40' H40E 109.5 . . ?
C37 C40' H40F 109.5 . . ?
H40D C40' H40F 109.5 . . ?
H40E C40' H40F 109.5 . . ?
C46 C41 C42 119.5(2) . . ?
C46 C41 Si1 131.7(2) . . ?
C42 C41 Si1 108.78(19) . . ?
C43 C42 C41 119.1(2) . . ?
C43 C42 C32 125.8(2) . . ?
C41 C42 C32 115.1(2) . . ?
C44 C43 C42 120.0(3) . . ?
C44 C43 H43 120.0 . . ?
C42 C43 H43 120.0 . . ?
C43 C44 C45 122.4(3) . . ?
C43 C44 H44 118.8 . . ?
C45 C44 H44 118.8 . . ?
C44 C45 C46 116.9(3) . . ?
C44 C45 C47 122.1(3) . . ?
C46 C45 C47 121.1(3) . . ?
C41 C46 C45 122.0(3) . . ?
C41 C46 H46 119.0 . . ?
C45 C46 H46 119.0 . . ?
C48' C47 C50' 113.0(11) . . ?
C48 C47 C49 110.4(3) . . ?
C48' C47 C45 108.6(8) . . ?
C48 C47 C45 110.9(3) . . ?
C50' C47 C45 111.6(8) . . ?
C49 C47 C45 107.8(3) . . ?
C48 C47 C50 108.5(3) . . ?
C49 C47 C50 107.3(4) . . ?
C45 C47 C50 111.9(3) . . ?
C48' C47 C49' 107.6(11) . . ?
C50' C47 C49' 105.8(10) . . ?
C45 C47 C49' 110.1(7) . . ?
C47 C48 H48A 109.5 . . ?
C47 C48 H48B 109.5 . . ?
H48A C48 H48B 109.5 . . ?
C47 C48 H48C 109.5 . . ?
H48A C48 H48C 109.5 . . ?
H48B C48 H48C 109.5 . . ?
C47 C49 H49A 109.5 . . ?
C47 C49 H49B 109.5 . . ?
H49A C49 H49B 109.5 . . ?
C47 C49 H49C 109.5 . . ?
H49A C49 H49C 109.5 . . ?
H49B C49 H49C 109.5 . . ?
C47 C50 H50A 109.5 . . ?
C47 C50 H50B 109.5 . . ?
H50A C50 H50B 109.5 . . ?
C47 C50 H50C 109.5 . . ?
H50A C50 H50C 109.5 . . ?
H50B C50 H50C 109.5 . . ?
C47 C48' H48D 109.5 . . ?
C47 C48' H48E 109.5 . . ?
H48D C48' H48E 109.5 . . ?
C47 C48' H48F 109.5 . . ?
H48D C48' H48F 109.5 . . ?
H48E C48' H48F 109.5 . . ?
C47 C49' H49D 109.5 . . ?
C47 C49' H49E 109.5 . . ?
H49D C49' H49E 109.5 . . ?
C47 C49' H49F 109.5 . . ?
H49D C49' H49F 109.5 . . ?
H49E C49' H49F 109.5 . . ?
C47 C50' H50D 109.5 . . ?
C47 C50' H50E 109.5 . . ?
H50D C50' H50E 109.5 . . ?
C47 C50' H50F 109.5 . . ?
H50D C50' H50F 109.5 . . ?
H50E C50' H50F 109.5 . . ?
C55 O51 C52 109.1(2) . . ?
C55 O51 B1 118.9(2) . . ?
C52 O51 B1 117.4(2) . . ?
C53 C52 O51 104.3(3) . . ?
C53 C52 H52A 110.9 . . ?
O51 C52 H52A 110.9 . . ?
C53 C52 H52B 110.9 . . ?
O51 C52 H52B 110.9 . . ?
H52A C52 H52B 108.9 . . ?
C54 C53 C52 106.1(4) . . ?
C54 C53 H53A 110.5 . . ?
C52 C53 H53A 110.5 . . ?
C54 C53 H53B 110.5 . . ?
C52 C53 H53B 110.5 . . ?
H53A C53 H53B 108.7 . . ?
C53 C54 C55 106.9(3) . . ?
C53 C54 H54A 110.3 . . ?
C55 C54 H54A 110.3 . . ?
C53 C54 H54B 110.3 . . ?
C55 C54 H54B 110.3 . . ?
H54A C54 H54B 108.6 . . ?
O51 C55 C54 104.5(3) . . ?
O51 C55 H55A 110.9 . . ?
C54 C55 H55A 110.9 . . ?
O51 C55 H55B 110.9 . . ?
C54 C55 H55B 110.9 . . ?
H55A C55 H55B 108.9 . . ?
C62 C61 H61A 109.5 . . ?
C62 C61 H61B 109.5 . . ?
H61A C61 H61B 109.5 . . ?
C62 C61 H61C 109.5 . . ?
H61A C61 H61C 109.5 . . ?
H61B C61 H61C 109.5 . . ?
O63 C62 C61 109.3(4) . . ?
O63 C62 H62A 109.8 . . ?
C61 C62 H62A 109.8 . . ?
O63 C62 H62B 109.8 . . ?
C61 C62 H62B 109.8 . . ?
H62A C62 H62B 108.3 . . ?
C64 O63 C62 113.5(3) . . ?
O63 C64 C65 110.9(4) . . ?
O63 C64 H64A 109.5 . . ?
C65 C64 H64A 109.5 . . ?
O63 C64 H64B 109.5 . . ?
C65 C64 H64B 109.5 . . ?
H64A C64 H64B 108.1 . . ?
C64 C65 H65A 109.5 . . ?
C64 C65 H65B 109.5 . . ?
H65A C65 H65B 109.5 . . ?
C64 C65 H65C 109.5 . . ?
H65A C65 H65C 109.5 . . ?
H65B C65 H65C 109.5 . . ?
C72 O71 C72 180.0 3_777 . ?
O71 C72 C73 150.2(18) . . ?
O71 C72 H72A 99.1 . . ?
C73 C72 H72A 99.1 . . ?
O71 C72 H72B 99.1 . . ?
C73 C72 H72B 99.1 . . ?
H72A C72 H72B 104.0 . . ?
C72 C73 H73A 109.5 . . ?
C72 C73 H73B 109.5 . . ?
H73A C73 H73B 109.5 . . ?
C72 C73 H73C 109.5 . . ?
H73A C73 H73C 109.5 . . ?
H73B C73 H73C 109.5 . . ?

loop_
_geom_bond_atom_site_label_1
_geom_bond_atom_site_label_2
_geom_bond_distance
_geom_bond_site_symmetry_2
_geom_bond_publ_flag
Si1 C2 1.849(3) . ?
Si1 C41 1.857(3) . ?
Si1 C31 1.859(3) . ?
Si1 Cl1 2.0766(10) . ?
C1 C2 1.541(4) . ?
C1 B1 1.604(4) . ?
C1 H1A 0.9900 . ?
C1 H1B 0.9900 . ?
B1 C21 1.616(4) . ?
B1 C11 1.619(4) . ?
B1 O51 1.652(4) . ?
C2 H2A 0.9900 . ?
C2 H2B 0.9900 . ?
C11 C16 1.392(4) . ?
C11 C12 1.406(4) . ?
C12 C13 1.394(4) . ?
C12 C22 1.478(4) . ?
C13 C14 1.389(4) . ?
C13 H13 0.9500 . ?
C14 C15 1.397(4) . ?
C14 H14 0.9500 . ?
C15 C16 1.399(4) . ?
C15 C17 1.534(4) . ?
C16 H16 0.9500 . ?
C17 C19 1.506(5) . ?
C17 C18 1.519(5) . ?
C17 C20 1.534(5) . ?
C18 H18A 0.9800 . ?
C18 H18B 0.9800 . ?
C18 H18C 0.9800 . ?
C19 H19A 0.9800 . ?
C19 H19B 0.9800 . ?
C19 H19C 0.9800 . ?
C20 H20A 0.9800 . ?
C20 H20B 0.9800 . ?
C20 H20C 0.9800 . ?
C21 C26 1.386(4) . ?
C21 C22 1.417(4) . ?
C22 C23 1.385(4) . ?
C23 C24 1.389(4) . ?
C23 H23 0.9500 . ?
C24 C25 1.393(4) . ?
C24 H24 0.9500 . ?
C25 C26 1.408(4) . ?
C25 C27 1.534(4) . ?
C26 H26 0.9500 . ?
C27 C29 1.523(5) . ?
C27 C28 1.529(6) . ?
C27 C30 1.542(5) . ?
C28 H28A 0.9800 . ?
C28 H28B 0.9800 . ?
C28 H28C 0.9800 . ?
C29 H29A 0.9800 . ?
C29 H29B 0.9800 . ?
C29 H29C 0.9800 . ?
C30 H30A 0.9800 . ?
C30 H30B 0.9800 . ?
C30 H30C 0.9800 . ?
C31 C36 1.388(4) . ?
C31 C32 1.413(4) . ?
C32 C33 1.391(4) . ?
C32 C42 1.484(4) . ?
C33 C34 1.385(4) . ?
C33 H33 0.9500 . ?
C34 C35 1.395(4) . ?
C34 H34 0.9500 . ?
C35 C36 1.400(4) . ?
C35 C37 1.538(4) . ?
C36 H36 0.9500 . ?
C37 C38' 1.40(3) . ?
C37 C39 1.510(5) . ?
C37 C40 1.537(5) . ?
C37 C38 1.540(5) . ?
C37 C40' 1.66(2) . ?
C37 C39' 1.68(3) . ?
C38 H38A 0.9800 . ?
C38 H38B 0.9800 . ?
C38 H38C 0.9800 . ?
C39 H39A 0.9800 . ?
C39 H39B 0.9800 . ?
C39 H39C 0.9800 . ?
C40 H40A 0.9800 . ?
C40 H40B 0.9800 . ?
C40 H40C 0.9800 . ?
C38' H38D 0.9800 . ?
C38' H38E 0.9800 . ?
C38' H38F 0.9800 . ?
C39' H39D 0.9800 . ?
C39' H39E 0.9800 . ?
C39' H39F 0.9800 . ?
C40' H40D 0.9800 . ?
C40' H40E 0.9800 . ?
C40' H40F 0.9800 . ?
C41 C46 1.396(4) . ?
C41 C42 1.410(4) . ?
C42 C43 1.391(4) . ?
C43 C44 1.387(4) . ?
C43 H43 0.9500 . ?
C44 C45 1.396(4) . ?
C44 H44 0.9500 . ?
C45 C46 1.399(4) . ?
C45 C47 1.532(4) . ?
C46 H46 0.9500 . ?
C47 C48' 1.500(12) . ?
C47 C48 1.515(5) . ?
C47 C50' 1.517(12) . ?
C47 C49 1.530(5) . ?
C47 C50 1.547(5) . ?
C47 C49' 1.581(13) . ?
C48 H48A 0.9800 . ?
C48 H48B 0.9800 . ?
C48 H48C 0.9800 . ?
C49 H49A 0.9800 . ?
C49 H49B 0.9800 . ?
C49 H49C 0.9800 . ?
C50 H50A 0.9800 . ?
C50 H50B 0.9800 . ?
C50 H50C 0.9800 . ?
C48' H48D 0.9800 . ?
C48' H48E 0.9800 . ?
C48' H48F 0.9800 . ?
C49' H49D 0.9800 . ?
C49' H49E 0.9800 . ?
C49' H49F 0.9800 . ?
C50' H50D 0.9800 . ?
C50' H50E 0.9800 . ?
C50' H50F 0.9800 . ?
O51 C55 1.458(3) . ?
O51 C52 1.474(3) . ?
C52 C53 1.470(5) . ?
C52 H52A 0.9900 . ?
C52 H52B 0.9900 . ?
C53 C54 1.426(6) . ?
C53 H53A 0.9900 . ?
C53 H53B 0.9900 . ?
C54 C55 1.491(5) . ?
C54 H54A 0.9900 . ?
C54 H54B 0.9900 . ?
C55 H55A 0.9900 . ?
C55 H55B 0.9900 . ?
C61 C62 1.458(7) . ?
C61 H61A 0.9800 . ?
C61 H61B 0.9800 . ?
C61 H61C 0.9800 . ?
C62 O63 1.411(5) . ?
C62 H62A 0.9900 . ?
C62 H62B 0.9900 . ?
O63 C64 1.397(5) . ?
C64 C65 1.480(6) . ?
C64 H64A 0.9900 . ?
C64 H64B 0.9900 . ?
C65 H65A 0.9800 . ?
C65 H65B 0.9800 . ?
C65 H65C 0.9800 . ?
O71 C72 1.320(9) 3_777 ?
O71 C72 1.320(9) . ?
C72 C73 1.416(9) . ?
C72 H72A 0.9900 . ?
C72 H72B 0.9900 . ?
C73 H73A 0.9800 . ?
C73 H73B 0.9800 . ?
C73 H73C 0.9800 . ?

loop_
_geom_torsion_atom_site_label_1
_geom_torsion_atom_site_label_2
_geom_torsion_atom_site_label_3
_geom_torsion_atom_site_label_4
_geom_torsion
_geom_torsion_site_symmetry_1
_geom_torsion_site_symmetry_2
_geom_torsion_site_symmetry_3
_geom_torsion_site_symmetry_4
_geom_torsion_publ_flag
C2 C1 B1 C21 66.1(3) . . . . ?
C2 C1 B1 C11 -55.6(3) . . . . ?
C2 C1 B1 O51 -172.5(2) . . . . ?
B1 C1 C2 Si1 -176.51(19) . . . . ?
C41 Si1 C2 C1 58.2(2) . . . . ?
C31 Si1 C2 C1 -49.9(2) . . . . ?
Cl1 Si1 C2 C1 -175.68(17) . . . . ?
C1 B1 C11 C16 -45.8(4) . . . . ?
C21 B1 C11 C16 -177.0(3) . . . . ?
O51 B1 C11 C16 71.4(4) . . . . ?
C1 B1 C11 C12 134.7(3) . . . . ?
C21 B1 C11 C12 3.4(3) . . . . ?
O51 B1 C11 C12 -108.1(2) . . . . ?
C16 C11 C12 C13 -2.9(4) . . . . ?
B1 C11 C12 C13 176.7(2) . . . . ?
C16 C11 C12 C22 177.6(2) . . . . ?
B1 C11 C12 C22 -2.8(3) . . . . ?
C11 C12 C13 C14 0.9(4) . . . . ?
C22 C12 C13 C14 -179.7(3) . . . . ?
C12 C13 C14 C15 1.7(4) . . . . ?
C13 C14 C15 C16 -2.1(4) . . . . ?
C13 C14 C15 C17 179.8(3) . . . . ?
C12 C11 C16 C15 2.5(4) . . . . ?
B1 C11 C16 C15 -177.0(3) . . . . ?
C14 C15 C16 C11 0.0(4) . . . . ?
C17 C15 C16 C11 178.1(3) . . . . ?
C14 C15 C17 C19 75.3(4) . . . . ?
C16 C15 C17 C19 -102.7(4) . . . . ?
C14 C15 C17 C18 -46.7(4) . . . . ?
C16 C15 C17 C18 135.3(3) . . . . ?
C14 C15 C17 C20 -165.9(4) . . . . ?
C16 C15 C17 C20 16.1(5) . . . . ?
C1 B1 C21 C26 46.3(4) . . . . ?
C11 B1 C21 C26 177.1(3) . . . . ?
O51 B1 C21 C26 -73.8(4) . . . . ?
C1 B1 C21 C22 -133.8(3) . . . . ?
C11 B1 C21 C22 -3.0(3) . . . . ?
O51 B1 C21 C22 106.2(2) . . . . ?
C26 C21 C22 C23 0.7(4) . . . . ?
B1 C21 C22 C23 -179.3(2) . . . . ?
C26 C21 C22 C12 -178.4(2) . . . . ?
B1 C21 C22 C12 1.6(3) . . . . ?
C13 C12 C22 C23 2.3(5) . . . . ?
C11 C12 C22 C23 -178.2(3) . . . . ?
C13 C12 C22 C21 -178.7(3) . . . . ?
C11 C12 C22 C21 0.8(3) . . . . ?
C21 C22 C23 C24 -0.4(4) . . . . ?
C12 C22 C23 C24 178.5(3) . . . . ?
C22 C23 C24 C25 0.2(5) . . . . ?
C23 C24 C25 C26 -0.3(4) . . . . ?
C23 C24 C25 C27 178.5(3) . . . . ?
C22 C21 C26 C25 -0.8(4) . . . . ?
B1 C21 C26 C25 179.1(3) . . . . ?
C24 C25 C26 C21 0.6(4) . . . . ?
C27 C25 C26 C21 -178.2(3) . . . . ?
C24 C25 C27 C29 -0.4(5) . . . . ?
C26 C25 C27 C29 178.3(3) . . . . ?
C24 C25 C27 C28 -119.8(4) . . . . ?
C26 C25 C27 C28 59.0(4) . . . . ?
C24 C25 C27 C30 119.1(4) . . . . ?
C26 C25 C27 C30 -62.1(5) . . . . ?
C2 Si1 C31 C36 -57.1(3) . . . . ?
C41 Si1 C31 C36 -179.3(3) . . . . ?
Cl1 Si1 C31 C36 67.7(3) . . . . ?
C2 Si1 C31 C32 123.13(19) . . . . ?
C41 Si1 C31 C32 0.92(19) . . . . ?
Cl1 Si1 C31 C32 -112.04(17) . . . . ?
C36 C31 C32 C33 -1.1(4) . . . . ?
Si1 C31 C32 C33 178.68(19) . . . . ?
C36 C31 C32 C42 178.6(2) . . . . ?
Si1 C31 C32 C42 -1.6(3) . . . . ?
C31 C32 C33 C34 0.7(4) . . . . ?
C42 C32 C33 C34 -178.9(2) . . . . ?
C32 C33 C34 C35 0.3(4) . . . . ?
C33 C34 C35 C36 -0.9(4) . . . . ?
C33 C34 C35 C37 -179.6(3) . . . . ?
C32 C31 C36 C35 0.5(4) . . . . ?
Si1 C31 C36 C35 -179.3(2) . . . . ?
C34 C35 C36 C31 0.5(4) . . . . ?
C37 C35 C36 C31 179.2(3) . . . . ?
C34 C35 C37 C38' -56.1(18) . . . . ?
C36 C35 C37 C38' 125.3(18) . . . . ?
C34 C35 C37 C39 115.4(4) . . . . ?
C36 C35 C37 C39 -63.3(4) . . . . ?
C34 C35 C37 C40 -7.1(4) . . . . ?
C36 C35 C37 C40 174.3(3) . . . . ?
C34 C35 C37 C38 -124.0(3) . . . . ?
C36 C35 C37 C38 57.4(4) . . . . ?
C34 C35 C37 C40' 72.0(11) . . . . ?
C36 C35 C37 C40' -106.6(11) . . . . ?
C34 C35 C37 C39' 179.8(11) . . . . ?
C36 C35 C37 C39' 1.1(12) . . . . ?
C2 Si1 C41 C46 56.7(3) . . . . ?
C31 Si1 C41 C46 178.6(3) . . . . ?
Cl1 Si1 C41 C46 -68.4(3) . . . . ?
C2 Si1 C41 C42 -121.82(19) . . . . ?
C31 Si1 C41 C42 0.0(2) . . . . ?
Cl1 Si1 C41 C42 113.01(17) . . . . ?
C46 C41 C42 C43 -0.7(4) . . . . ?
Si1 C41 C42 C43 178.1(2) . . . . ?
C46 C41 C42 C32 -179.7(2) . . . . ?
Si1 C41 C42 C32 -0.9(3) . . . . ?
C33 C32 C42 C43 2.5(4) . . . . ?
C31 C32 C42 C43 -177.2(3) . . . . ?
C33 C32 C42 C41 -178.6(2) . . . . ?
C31 C32 C42 C41 1.8(3) . . . . ?
C41 C42 C43 C44 -0.3(4) . . . . ?
C32 C42 C43 C44 178.6(3) . . . . ?
C42 C43 C44 C45 1.6(5) . . . . ?
C43 C44 C45 C46 -1.7(4) . . . . ?
C43 C44 C45 C47 177.5(3) . . . . ?
C42 C41 C46 C45 0.5(4) . . . . ?
Si1 C41 C46 C45 -178.0(2) . . . . ?
C44 C45 C46 C41 0.7(4) . . . . ?
C47 C45 C46 C41 -178.6(3) . . . . ?
C44 C45 C47 C48' 63.9(11) . . . . ?
C46 C45 C47 C48' -116.9(10) . . . . ?
C44 C45 C47 C48 133.7(4) . . . . ?
C46 C45 C47 C48 -47.1(4) . . . . ?
C44 C45 C47 C50' -61.3(10) . . . . ?
C46 C45 C47 C50' 118.0(9) . . . . ?
C44 C45 C47 C49 -105.3(4) . . . . ?
C46 C45 C47 C49 73.9(4) . . . . ?
C44 C45 C47 C50 12.4(5) . . . . ?
C46 C45 C47 C50 -168.3(4) . . . . ?
C44 C45 C47 C49' -178.5(10) . . . . ?
C46 C45 C47 C49' 0.8(10) . . . . ?
C1 B1 O51 C55 -53.1(3) . . . . ?
C21 B1 O51 C55 75.5(3) . . . . ?
C11 B1 O51 C55 -179.0(2) . . . . ?
C1 B1 O51 C52 171.9(3) . . . . ?
C21 B1 O51 C52 -59.6(3) . . . . ?
C11 B1 O51 C52 46.0(3) . . . . ?
C55 O51 C52 C53 15.1(4) . . . . ?
B1 O51 C52 C53 154.2(3) . . . . ?
O51 C52 C53 C54 -28.0(5) . . . . ?
C52 C53 C54 C55 30.6(6) . . . . ?
C52 O51 C55 C54 2.9(4) . . . . ?
B1 O51 C55 C54 -135.5(3) . . . . ?
C53 C54 C55 O51 -20.7(5) . . . . ?
C61 C62 O63 C64 174.7(4) . . . . ?
C62 O63 C64 C65 177.9(4) . . . . ?
